data_4349771
loop_
_publ_author_name
'Solovyev, Igor V.'
'Kondinski, Aleksandar'
'Monakhov, Kirill Yu.'
'Koshevoy, Igor O.'
'Grachova, Elena V.'

_publ_section_title
;
 Synthesis, photophysical properties and cation-binding studies of
 bipyridine-functionalized gold(i) complexes
;
_journal_issue 1
_journal_name_full 'Inorganic Chemistry Frontiers'
_journal_page_first 160
_journal_paper_doi 10.1039/C7QI00514H
_journal_volume 5
_journal_year 2018
_chemical_formula_moiety 'C27 H20 Au N3'
_chemical_formula_sum 'C27 H20 Au N3'
_chemical_formula_weight 583.43
_space_group_crystal_system orthorhombic
_space_group_IT_number 29
_space_group_name_Hall 'P 2c -2ac'
_space_group_name_H-M_alt 'P c a 21'
_atom_sites_solution_hydrogens mixed
_audit_creation_method SHELXL-2014/7
_audit_update_record
;
2017-08-23 deposited with the CCDC.
2017-11-03 downloaded from the CCDC.
;
_cell_angle_alpha 90
_cell_angle_beta 90
_cell_angle_gamma 90
_cell_formula_units_Z 8
_cell_length_a 15.9964(17)
_cell_length_b 7.9167(9)
_cell_length_c 34.774(4)
_cell_measurement_reflns_used 9893
_cell_measurement_temperature 150(2)
_cell_measurement_theta_max 30.62
_cell_measurement_theta_min 2.83
_cell_volume 4403.7(9)
_computing_cell_refinement 'SAINT (Bruker AXS, 2009)'
_computing_data_collection 'APEX2 (Bruker AXS, 2010)'
_computing_data_reduction 'SAINT (Bruker AXS, 2009)'
_computing_molecular_graphics 'Diamond v.4.03 (Brandenburg, 2014)'
_computing_publication_material 'SHELXL-2014 (Sheldrick, 2014)'
_computing_structure_refinement 'SHELXL-2014/7 (Sheldrick, 2014)'
_computing_structure_solution 'SHELXS-2014 (Sheldrick, 2014)'
_diffrn_ambient_temperature 150(2)
_diffrn_detector_area_resol_mean 16
_diffrn_measured_fraction_theta_full 0.999
_diffrn_measured_fraction_theta_max 0.967
_diffrn_measurement_device '62mm x 62mm CCD camera on \k-goniostat'
_diffrn_measurement_device_type 'Bruker KAPPA APEX II CCD'
_diffrn_measurement_method '\f scans and \w scans with \k offset'
_diffrn_radiation_monochromator 'horizontally mounted graphite crystal'
_diffrn_radiation_source 'sealed tube'
_diffrn_radiation_type MoK\a
_diffrn_radiation_wavelength 0.71073
_diffrn_reflns_av_R_equivalents 0.0416
_diffrn_reflns_av_unetI/netI 0.0669
_diffrn_reflns_Laue_measured_fraction_full 0.999
_diffrn_reflns_Laue_measured_fraction_max 0.967
_diffrn_reflns_limit_h_max 22
_diffrn_reflns_limit_h_min -22
_diffrn_reflns_limit_k_max 10
_diffrn_reflns_limit_k_min -11
_diffrn_reflns_limit_l_max 50
_diffrn_reflns_limit_l_min -50
_diffrn_reflns_number 35585
_diffrn_reflns_point_group_measured_fraction_full 0.999
_diffrn_reflns_point_group_measured_fraction_max 0.967
_diffrn_reflns_theta_full 25.242
_diffrn_reflns_theta_max 31.102
_diffrn_reflns_theta_min 2.547
_exptl_absorpt_coefficient_mu 6.700
_exptl_absorpt_correction_T_max 0.643
_exptl_absorpt_correction_T_min 0.017
_exptl_absorpt_correction_type multi-scan
_exptl_absorpt_process_details 'SADABS (Sheldrick, 2008)'
_exptl_crystal_colour yellow
_exptl_crystal_density_diffrn 1.760
_exptl_crystal_description plate
_exptl_crystal_F_000 2256
_exptl_crystal_size_max 0.841
_exptl_crystal_size_mid 0.550
_exptl_crystal_size_min 0.066
_refine_diff_density_max 1.181
_refine_diff_density_min -1.687
_refine_diff_density_rms 0.115
_refine_ls_abs_structure_details
;
 Refined as an inversion twin.
;
_refine_ls_abs_structure_Flack 0.048(13)
_refine_ls_extinction_method none
_refine_ls_goodness_of_fit_ref 1.017
_refine_ls_hydrogen_treatment constr
_refine_ls_matrix_type full
_refine_ls_number_parameters 562
_refine_ls_number_reflns 12251
_refine_ls_number_restraints 1
_refine_ls_restrained_S_all 1.017
_refine_ls_R_factor_all 0.0656
_refine_ls_R_factor_gt 0.0381
_refine_ls_shift/su_max 0.001
_refine_ls_shift/su_mean 0.000
_refine_ls_structure_factor_coef Fsqd
_refine_ls_weighting_details 'w=1/[\s^2^(Fo^2^)+5.7707P] where P=(Fo^2^+2Fc^2^)/3'
_refine_ls_weighting_scheme calc
_refine_ls_wR_factor_gt 0.0833
_refine_ls_wR_factor_ref 0.0930
_reflns_Friedel_coverage 0.971
_reflns_Friedel_fraction_full 0.999
_reflns_Friedel_fraction_max 0.967
_reflns_number_gt 8685
_reflns_number_total 12251
_reflns_threshold_expression 'I > 2\s(I)'
_cod_data_source_file c7qi00514h2.cif
_cod_data_source_block 2
_cod_database_code 4349771
_shelx_shelxl_version_number 2014/7
_shelx_space_group_comment
;
The symmetry employed for this shelxl refinement is uniquely defined
by the following loop, which should always be used as a source of
symmetry information in preference to the above space-group names.
They are only intended as comments.
;
_shelx_estimated_absorpt_t_min 0.071
_shelx_estimated_absorpt_t_max 0.666

loop_
_space_group_symop_operation_xyz
'x, y, z'
'-x, -y, z+1/2'
'-x+1/2, y, z+1/2'
'x+1/2, -y, z'

loop_
_atom_site_label
_atom_site_type_symbol
_atom_site_fract_x
_atom_site_fract_y
_atom_site_fract_z
_atom_site_U_iso_or_equiv
_atom_site_adp_type
_atom_site_occupancy
_atom_site_site_symmetry_order
_atom_site_calc_flag
_atom_site_refinement_flags_posn
_atom_site_refinement_flags_adp
C1 C 0.7022(6) 1.3936(12) 0.9020(4) 0.061(3) Uani 1 1 d . .
C2 C 0.7664(7) 1.3937(12) 0.9209(4) 0.056(3) Uani 1 1 d . .
C3 C 0.8410(6) 1.4035(12) 0.9442(4) 0.053(3) Uani 1 1 d . .
C4 C 0.9185(5) 1.3455(12) 0.9314(3) 0.043(2) Uani 1 1 d . .
H221 H 0.9234 1.2991 0.9063 0.052 Uiso 1 1 calc R U
C5 C 0.9878(6) 1.3550(11) 0.9547(3) 0.043(2) Uani 1 1 d . .
H222 H 1.0399 1.3145 0.9454 0.052 Uiso 1 1 calc R U
C6 C 0.9837(7) 1.4231(11) 0.9921(3) 0.043(2) Uani 1 1 d . .
C7 C 0.9052(9) 1.4821(15) 1.0046(4) 0.060(4) Uani 1 1 d . .
H224 H 0.8999 1.5288 1.0296 0.072 Uiso 1 1 calc R U
C8 C 0.8362(8) 1.4731(17) 0.9811(4) 0.063(4) Uani 1 1 d . .
H251 H 0.7842 1.5151 0.9901 0.076 Uiso 1 1 calc R U
C9 C 1.0634(9) 1.5522(13) 1.0469(3) 0.063(4) Uani 1 1 d . .
H225 H 1.0190 1.6305 1.0501 0.076 Uiso 1 1 calc R U
C10 C 1.0565(7) 1.4311(10) 1.0174(2) 0.039(2) Uani 1 1 d . .
C11 C 1.1242(6) 1.3208(11) 1.0147(3) 0.0389(19) Uani 1 1 d . .
H230 H 1.1239 1.2369 0.9951 0.047 Uiso 1 1 calc R U
C12 C 1.1891(6) 1.3293(10) 1.0384(2) 0.0362(18) Uani 1 1 d . .
H228 H 1.2339 1.2516 1.0357 0.043 Uiso 1 1 calc R U
C13 C 1.1918(7) 1.4515(11) 1.0672(2) 0.044(2) Uani 1 1 d . .
C14 C 1.2656(8) 1.4670(12) 1.0925(2) 0.049(3) Uani 1 1 d . .
C15 C 1.2706(10) 1.6028(13) 1.1170(3) 0.072(4) Uani 1 1 d . .
H231 H 1.2268 1.6837 1.1183 0.087 Uiso 1 1 calc R U
C16 C 1.3409(14) 1.6184(18) 1.1395(4) 0.108(6) Uani 1 1 d . .
H258 H 1.3477 1.7158 1.1551 0.129 Uiso 1 1 calc R U
C17 C 1.3999(11) 1.4981(19) 1.1397(4) 0.084(5) Uani 1 1 d . .
H259 H 1.4466 1.5065 1.1565 0.101 Uiso 1 1 calc R U
C18 C 1.3920(7) 1.3625(15) 1.1153(3) 0.059(3) Uani 1 1 d . .
H267 H 1.4347 1.2791 1.1149 0.071 Uiso 1 1 calc R U
C19 C 0.5095(7) 1.4359(13) 0.8331(4) 0.053(3) Uani 1 1 d . .
C20 C 0.3881(7) 1.4656(12) 0.7862(3) 0.044(3) Uani 1 1 d . .
C21 C 0.3100(6) 1.3978(11) 0.7989(4) 0.048(3) Uani 1 1 d . .
C22 C 0.2454(7) 1.4143(12) 0.7718(4) 0.053(3) Uani 1 1 d . .
H176 H 0.1918 1.3695 0.7776 0.064 Uiso 1 1 calc R U
C23 C 0.2573(9) 1.4923(14) 0.7374(4) 0.064(4) Uani 1 1 d . .
H186 H 0.2120 1.5002 0.7198 0.077 Uiso 1 1 calc R U
C24 C 0.3342(8) 1.5607(13) 0.7273(4) 0.057(3) Uani 1 1 d . .
H210 H 0.3407 1.6170 0.7034 0.068 Uiso 1 1 calc R U
C25 C 0.4023(6) 1.5468(12) 0.7525(3) 0.047(2) Uani 1 1 d . .
C26 C 0.4857(7) 1.6159(13) 0.7414(4) 0.061(3) Uani 1 1 d . .
H21A H 0.4822 1.6691 0.7160 0.073 Uiso 1 1 d R U
H21B H 0.5257 1.5221 0.7404 0.073 Uiso 1 1 d R U
H21C H 0.5045 1.6993 0.7603 0.073 Uiso 1 1 d R U
C27 C 0.3001(7) 1.3140(13) 0.8368(4) 0.064(3) Uani 1 1 d . .
H21G H 0.3435 1.2277 0.8398 0.096 Uiso 1 1 calc R U
H21H H 0.2449 1.2609 0.8382 0.096 Uiso 1 1 calc R U
H21I H 0.3055 1.3982 0.8573 0.096 Uiso 1 1 calc R U
C28 C 1.0456(5) 1.0948(11) 0.8623(3) 0.044(2) Uani 1 1 d . .
C29 C 0.9836(6) 1.0955(11) 0.8428(3) 0.041(2) Uani 1 1 d . .
C30 C 0.9096(5) 1.0897(10) 0.8196(3) 0.040(2) Uani 1 1 d . .
C31 C 0.9122(7) 1.0158(12) 0.7833(3) 0.041(2) Uani 1 1 d . .
H194 H 0.9632 0.9696 0.7741 0.050 Uiso 1 1 calc R U
C32 C 0.8417(7) 1.0086(12) 0.7606(3) 0.042(2) Uani 1 1 d . .
H203 H 0.8455 0.9589 0.7358 0.050 Uiso 1 1 calc R U
C33 C 0.7652(6) 1.0719(10) 0.7729(3) 0.037(2) Uani 1 1 d . .
C34 C 0.7619(5) 1.1423(11) 0.8098(3) 0.0359(18) Uani 1 1 d . .
H197 H 0.7101 1.1840 0.8192 0.043 Uiso 1 1 calc R U
C35 C 0.8324(5) 1.1529(11) 0.8329(3) 0.041(2) Uani 1 1 d . .
H196 H 0.8286 1.2026 0.8577 0.049 Uiso 1 1 calc R U
C36 C 0.6271(5) 1.1850(10) 0.7500(3) 0.0354(18) Uani 1 1 d . .
H208 H 0.6312 1.2688 0.7694 0.043 Uiso 1 1 calc R U
C37 C 0.6917(5) 1.0657(9) 0.7473(3) 0.0343(18) Uani 1 1 d . .
C38 C 0.6823(6) 0.9441(10) 0.7191(3) 0.041(2) Uani 1 1 d . .
H204 H 0.7239 0.8598 0.7160 0.049 Uiso 1 1 calc R U
C39 C 0.6130(6) 0.9439(11) 0.6956(3) 0.041(2) Uani 1 1 d . .
H205 H 0.6066 0.8592 0.6764 0.050 Uiso 1 1 calc R U
C40 C 0.5525(5) 1.0690(9) 0.7000(3) 0.0354(19) Uani 1 1 d . .
C41 C 0.4774(5) 1.0747(10) 0.6749(2) 0.0326(17) Uani 1 1 d . .
C42 C 0.4246(5) 1.2125(12) 0.6760(3) 0.046(2) Uani 1 1 d . .
H236 H 0.4362 1.3053 0.6925 0.055 Uiso 1 1 calc R U
C43 C 0.3544(6) 1.2135(13) 0.6526(3) 0.052(2) Uani 1 1 d . .
H242 H 0.3182 1.3086 0.6522 0.063 Uiso 1 1 calc R U
C44 C 0.3383(8) 1.0763(13) 0.6305(4) 0.059(3) Uani 1 1 d . .
H241 H 0.2890 1.0705 0.6153 0.070 Uiso 1 1 calc R U
C45 C 0.3957(10) 0.9441(15) 0.6306(4) 0.080(4) Uani 1 1 d . .
H240 H 0.3864 0.8515 0.6138 0.096 Uiso 1 1 calc R U
C46 C 1.2385(6) 1.0596(13) 0.9312(3) 0.047(2) Uani 1 1 d . .
C47 C 1.3568(6) 1.0332(13) 0.9810(3) 0.043(2) Uani 1 1 d . .
C48 C 1.4355(6) 1.0976(11) 0.9714(4) 0.055(3) Uani 1 1 d . .
C49 C 1.4974(7) 1.0791(14) 0.9987(5) 0.071(4) Uani 1 1 d . .
H248 H 1.5519 1.1205 0.9934 0.085 Uiso 1 1 calc R U
C50 C 1.4819(10) 1.0023(16) 1.0331(5) 0.079(5) Uani 1 1 d . .
H246 H 1.5264 0.9892 1.0510 0.094 Uiso 1 1 calc R U
C51 C 1.4039(9) 0.9436(15) 1.0425(4) 0.067(3) Uani 1 1 d . .
H247 H 1.3941 0.8950 1.0671 0.081 Uiso 1 1 calc R U
C52 C 1.3386(7) 0.9559(14) 1.0156(4) 0.052(3) Uani 1 1 d . .
C53 C 1.2522(8) 0.8874(16) 1.0245(4) 0.067(3) Uani 1 1 d . .
H24A H 1.2518 0.8380 1.0504 0.080 Uiso 1 1 d R U
H24B H 1.2127 0.9818 1.0235 0.080 Uiso 1 1 d R U
H24C H 1.2359 0.8014 1.0057 0.080 Uiso 1 1 d R U
C54 C 1.4494(7) 1.1776(15) 0.9332(4) 0.072(4) Uani 1 1 d . .
H25A H 1.4077 1.2664 0.9291 0.108 Uiso 1 1 calc R U
H25B H 1.4442 1.0920 0.9130 0.108 Uiso 1 1 calc R U
H25C H 1.5056 1.2270 0.9324 0.108 Uiso 1 1 calc R U
Au2 Au 1.14417(2) 1.07866(4) 0.89644(2) 0.04588(10) Uani 1 1 d . .
Au1 Au 0.60477(2) 1.41265(5) 0.86840(2) 0.05750(13) Uani 1 1 d . .
N1 N 1.1300(8) 1.5636(11) 1.0710(2) 0.070(3) Uani 1 1 d . .
N2 N 1.3254(5) 1.3439(11) 1.0917(2) 0.053(2) Uani 1 1 d . .
N4 N 0.5603(4) 1.1885(8) 0.7269(2) 0.0372(16) Uani 1 1 d . .
N3 N 0.4548(5) 1.4497(10) 0.8128(3) 0.047(2) Uani 1 1 d . .
N5 N 0.4636(6) 0.9408(9) 0.6533(3) 0.056(2) Uani 1 1 d . .
N6 N 1.2917(5) 1.0487(11) 0.9545(3) 0.046(2) Uani 1 1 d . .

loop_
_atom_site_aniso_label
_atom_site_aniso_U_11
_atom_site_aniso_U_22
_atom_site_aniso_U_33
_atom_site_aniso_U_23
_atom_site_aniso_U_13
_atom_site_aniso_U_12
C1 0.033(4) 0.056(6) 0.093(10) 0.025(6) 0.006(6) 0.016(4)
C2 0.046(5) 0.047(5) 0.076(7) 0.034(5) 0.026(6) 0.016(4)
C3 0.042(5) 0.041(5) 0.074(7) 0.026(5) 0.021(5) 0.017(4)
C4 0.037(4) 0.036(5) 0.057(6) 0.005(4) 0.009(4) 0.006(4)
C5 0.044(5) 0.029(4) 0.058(6) -0.002(4) 0.018(5) 0.006(4)
C6 0.057(6) 0.029(4) 0.042(5) 0.004(4) 0.023(5) 0.011(4)
C7 0.075(9) 0.052(7) 0.052(7) 0.017(5) 0.034(7) 0.025(6)
C8 0.054(7) 0.064(7) 0.071(9) 0.027(6) 0.033(7) 0.031(6)
C9 0.128(11) 0.038(5) 0.024(5) -0.001(4) 0.001(6) 0.026(6)
C10 0.066(6) 0.031(4) 0.019(4) 0.004(3) 0.011(4) 0.001(4)
C11 0.050(5) 0.028(4) 0.039(5) -0.012(4) 0.009(4) -0.007(4)
C12 0.054(5) 0.025(4) 0.030(4) -0.003(3) 0.008(4) -0.004(4)
C13 0.088(8) 0.029(4) 0.015(4) 0.007(3) 0.007(4) 0.002(5)
C14 0.091(8) 0.039(4) 0.018(4) 0.014(4) 0.005(5) 0.005(5)
C15 0.134(12) 0.049(6) 0.035(5) 0.005(4) -0.013(7) 0.030(7)
C16 0.20(2) 0.065(9) 0.057(8) 0.008(6) -0.033(11) 0.018(11)
C17 0.123(13) 0.080(10) 0.049(7) 0.028(7) -0.021(8) -0.021(9)
C18 0.061(6) 0.075(7) 0.039(5) 0.029(5) -0.003(5) -0.001(6)
C19 0.046(6) 0.043(6) 0.070(7) -0.004(5) 0.018(6) 0.007(5)
C20 0.038(5) 0.025(4) 0.070(7) -0.015(5) 0.006(5) 0.002(4)
C21 0.038(5) 0.027(4) 0.079(8) -0.019(4) 0.015(5) 0.000(4)
C22 0.040(5) 0.038(5) 0.081(8) -0.031(5) 0.010(5) -0.006(4)
C23 0.051(7) 0.050(7) 0.092(10) -0.031(6) -0.013(7) 0.010(5)
C24 0.067(7) 0.038(5) 0.065(7) -0.017(5) 0.009(6) 0.015(5)
C25 0.041(5) 0.027(4) 0.072(7) -0.019(4) 0.009(5) 0.006(4)
C26 0.049(6) 0.037(5) 0.097(9) -0.007(5) 0.031(6) 0.003(4)
C27 0.059(6) 0.041(5) 0.091(9) -0.016(6) 0.028(6) -0.008(5)
C28 0.032(4) 0.048(5) 0.051(6) 0.006(4) 0.016(4) -0.005(3)
C29 0.031(4) 0.037(4) 0.054(6) 0.012(4) 0.007(4) 0.002(3)
C30 0.029(4) 0.031(4) 0.060(6) 0.014(4) 0.003(4) -0.001(3)
C31 0.032(5) 0.039(5) 0.054(6) 0.014(4) 0.012(5) 0.009(4)
C32 0.039(6) 0.033(5) 0.053(6) 0.004(4) 0.006(5) 0.006(4)
C33 0.029(4) 0.019(4) 0.064(6) 0.009(4) 0.002(4) -0.002(3)
C34 0.026(4) 0.032(4) 0.050(5) 0.006(4) 0.002(4) 0.004(3)
C35 0.032(4) 0.032(4) 0.058(6) 0.004(4) 0.002(4) 0.001(4)
C36 0.031(4) 0.028(4) 0.048(5) -0.007(4) 0.001(4) 0.000(3)
C37 0.030(4) 0.019(4) 0.053(5) 0.002(3) 0.007(4) 0.000(3)
C38 0.039(4) 0.022(4) 0.062(6) -0.004(4) 0.006(4) 0.008(3)
C39 0.042(4) 0.025(4) 0.057(6) -0.009(4) 0.003(4) 0.004(4)
C40 0.033(4) 0.024(4) 0.049(5) -0.006(4) 0.008(4) -0.007(3)
C41 0.035(4) 0.031(4) 0.032(4) -0.001(3) 0.007(3) -0.006(3)
C42 0.038(4) 0.048(5) 0.053(6) -0.014(4) -0.004(4) 0.004(4)
C43 0.044(5) 0.059(6) 0.053(6) -0.006(5) -0.002(5) 0.003(5)
C44 0.061(6) 0.055(7) 0.061(7) 0.005(5) -0.023(5) -0.015(5)
C45 0.110(11) 0.047(6) 0.085(9) -0.009(6) -0.041(9) -0.013(7)
C46 0.030(4) 0.061(6) 0.050(6) -0.017(5) 0.011(4) -0.001(4)
C47 0.028(4) 0.034(4) 0.068(7) -0.018(5) 0.000(5) 0.008(4)
C48 0.031(4) 0.029(5) 0.104(9) -0.027(5) 0.008(5) 0.002(4)
C49 0.031(5) 0.043(6) 0.138(13) -0.027(7) -0.018(7) 0.005(4)
C50 0.070(10) 0.049(8) 0.117(13) -0.035(7) -0.050(10) 0.020(6)
C51 0.075(8) 0.055(7) 0.072(8) -0.017(6) -0.015(7) 0.021(7)
C52 0.057(7) 0.041(5) 0.060(7) -0.015(5) -0.006(6) 0.013(5)
C53 0.064(7) 0.069(8) 0.068(8) -0.007(6) 0.007(7) 0.006(6)
C54 0.052(6) 0.045(6) 0.119(11) -0.007(7) 0.031(7) -0.002(5)
Au2 0.02601(13) 0.0559(2) 0.0557(2) -0.0071(2) 0.00260(16) 0.00217(14)
Au1 0.03163(16) 0.0581(2) 0.0827(3) 0.0160(2) 0.01604(18) 0.00967(15)
N1 0.142(10) 0.044(5) 0.025(4) 0.000(4) -0.003(6) 0.029(5)
N2 0.061(5) 0.055(5) 0.044(5) 0.017(4) 0.005(4) 0.003(4)
N4 0.025(3) 0.029(3) 0.058(5) -0.013(3) 0.001(3) 0.000(3)
N3 0.033(4) 0.035(4) 0.072(6) -0.008(4) 0.014(4) 0.005(4)
N5 0.071(6) 0.034(4) 0.063(6) -0.010(4) -0.017(5) -0.002(4)
N6 0.031(4) 0.042(4) 0.066(6) -0.023(4) 0.000(4) 0.004(4)

loop_
_atom_type_symbol
_atom_type_description
_atom_type_scat_dispersion_real
_atom_type_scat_dispersion_imag
_atom_type_scat_source
C C 0.0033 0.0016 'International Tables Vol C Tables 4.2.6.8 and 6.1.1.4'
H H 0.0000 0.0000 'International Tables Vol C Tables 4.2.6.8 and 6.1.1.4'
Au Au -2.0133 8.8022 'International Tables Vol C Tables 4.2.6.8 and 6.1.1.4'
N N 0.0061 0.0033 'International Tables Vol C Tables 4.2.6.8 and 6.1.1.4'

loop_
_geom_angle_atom_site_label_1
_geom_angle_atom_site_label_2
_geom_angle_atom_site_label_3
_geom_angle
C2 C1 Au1 173.9(9)
C1 C2 C3 176.6(12)
C4 C3 C8 118.2(11)
C4 C3 C2 122.5(11)
C8 C3 C2 119.3(10)
C5 C4 C3 120.6(10)
C5 C4 H221 119.7
C3 C4 H221 119.7
C4 C5 C6 121.9(9)
C4 C5 H222 119.1
C6 C5 H222 119.1
C7 C6 C5 117.0(11)
C7 C6 C10 120.6(10)
C5 C6 C10 122.4(9)
C8 C7 C6 121.0(12)
C8 C7 H224 119.5
C6 C7 H224 119.5
C7 C8 C3 121.4(11)
C7 C8 H251 119.3
C3 C8 H251 119.3
N1 C9 C10 123.8(11)
N1 C9 H225 118.1
C10 C9 H225 118.1
C11 C10 C9 114.6(10)
C11 C10 C6 123.3(8)
C9 C10 C6 122.1(10)
C12 C11 C10 122.1(8)
C12 C11 H230 118.9
C10 C11 H230 118.9
C11 C12 C13 120.5(9)
C11 C12 H228 119.8
C13 C12 H228 119.8
N1 C13 C12 120.7(10)
N1 C13 C14 118.4(9)
C12 C13 C14 120.8(9)
N2 C14 C15 121.9(11)
N2 C14 C13 119.2(9)
C15 C14 C13 118.8(11)
C14 C15 C16 118.1(13)
C14 C15 H231 121.0
C16 C15 H231 121.0
C17 C16 C15 121.0(14)
C17 C16 H258 119.5
C15 C16 H258 119.5
C16 C17 C18 119.1(15)
C16 C17 H259 120.5
C18 C17 H259 120.5
N2 C18 C17 122.1(12)
N2 C18 H267 118.9
C17 C18 H267 118.9
N3 C19 Au1 179.8(12)
C25 C20 N3 118.7(10)
C25 C20 C21 126.3(11)
N3 C20 C21 115.0(10)
C22 C21 C20 113.5(11)
C22 C21 C27 124.0(10)
C20 C21 C27 122.4(11)
C23 C22 C21 122.0(11)
C23 C22 H176 119.0
C21 C22 H176 119.0
C22 C23 C24 121.5(13)
C22 C23 H186 119.2
C24 C23 H186 119.2
C23 C24 C25 120.1(12)
C23 C24 H210 120.0
C25 C24 H210 120.0
C20 C25 C24 116.5(11)
C20 C25 C26 123.2(11)
C24 C25 C26 120.3(11)
C25 C26 H21A 109.9
C25 C26 H21B 108.3
H21A C26 H21B 109.3
C25 C26 H21C 110.4
H21A C26 H21C 109.4
H21B C26 H21C 109.5
C21 C27 H21G 109.5
C21 C27 H21H 109.5
H21G C27 H21H 109.5
C21 C27 H21I 109.5
H21G C27 H21I 109.5
H21H C27 H21I 109.5
C29 C28 Au2 175.6(8)
C28 C29 C30 177.9(10)
C31 C30 C35 118.2(9)
C31 C30 C29 119.9(9)
C35 C30 C29 121.8(10)
C32 C31 C30 120.8(10)
C32 C31 H194 119.6
C30 C31 H194 119.6
C31 C32 C33 121.9(11)
C31 C32 H203 119.0
C33 C32 H203 119.0
C32 C33 C34 117.4(9)
C32 C33 C37 120.2(10)
C34 C33 C37 122.4(8)
C35 C34 C33 121.7(8)
C35 C34 H197 119.2
C33 C34 H197 119.2
C34 C35 C30 119.9(9)
C34 C35 H196 120.0
C30 C35 H196 120.0
N4 C36 C37 124.4(8)
N4 C36 H208 117.8
C37 C36 H208 117.8
C38 C37 C36 115.8(8)
C38 C37 C33 122.6(8)
C36 C37 C33 121.6(8)
C39 C38 C37 120.7(8)
C39 C38 H204 119.6
C37 C38 H204 119.6
C38 C39 C40 119.4(9)
C38 C39 H205 120.3
C40 C39 H205 120.3
N4 C40 C39 121.1(9)
N4 C40 C41 117.7(7)
C39 C40 C41 121.2(8)
N5 C41 C42 123.2(9)
N5 C41 C40 116.5(8)
C42 C41 C40 120.2(7)
C41 C42 C43 119.0(8)
C41 C42 H236 120.5
C43 C42 H236 120.5
C44 C43 C42 118.9(10)
C44 C43 H242 120.6
C42 C43 H242 120.6
C43 C44 C45 118.3(11)
C43 C44 H241 120.8
C45 C44 H241 120.8
N5 C45 C44 123.4(11)
N5 C45 H240 118.3
C44 C45 H240 118.3
N6 C46 Au2 175.2(8)
C52 C47 N6 117.1(10)
C52 C47 C48 124.0(11)
N6 C47 C48 118.8(11)
C49 C48 C47 116.4(13)
C49 C48 C54 123.4(11)
C47 C48 C54 120.2(11)
C50 C49 C48 121.3(12)
C50 C49 H248 119.3
C48 C49 H248 119.3
C49 C50 C51 121.6(13)
C49 C50 H246 119.2
C51 C50 H246 119.2
C50 C51 C52 119.6(14)
C50 C51 H247 120.2
C52 C51 H247 120.2
C47 C52 C51 116.9(12)
C47 C52 C53 121.9(11)
C51 C52 C53 121.1(13)
C52 C53 H24A 109.6
C52 C53 H24B 107.9
H24A C53 H24B 109.4
C52 C53 H24C 110.8
H24A C53 H24C 109.5
H24B C53 H24C 109.6
C48 C54 H25A 109.5
C48 C54 H25B 109.5
H25A C54 H25B 109.5
C48 C54 H25C 109.5
H25A C54 H25C 109.5
H25B C54 H25C 109.5
C46 Au2 C28 178.1(4)
C1 Au1 C19 177.8(5)
C13 N1 C9 118.3(9)
C18 N2 C14 117.6(10)
C36 N4 C40 118.6(7)
C19 N3 C20 177.9(11)
C41 N5 C45 117.1(9)
C46 N6 C47 177.8(10)

loop_
_geom_bond_atom_site_label_1
_geom_bond_atom_site_label_2
_geom_bond_distance
C1 C2 1.218(16)
C1 Au1 1.955(12)
C2 C3 1.445(17)
C3 C4 1.394(13)
C3 C8 1.398(19)
C4 C5 1.377(14)
C4 H221 0.9500
C5 C6 1.408(14)
C5 H222 0.9500
C6 C7 1.407(16)
C6 C10 1.463(16)
C7 C8 1.38(2)
C7 H224 0.9500
C8 H251 0.9500
C9 N1 1.360(17)
C9 C10 1.407(13)
C9 H225 0.9500
C10 C11 1.395(13)
C11 C12 1.328(13)
C11 H230 0.9500
C12 C13 1.393(12)
C12 H228 0.9500
C13 N1 1.336(14)
C13 C14 1.476(16)
C14 N2 1.366(13)
C14 C15 1.374(15)
C15 C16 1.37(2)
C15 H231 0.9500
C16 C17 1.34(2)
C16 H258 0.9500
C17 C18 1.374(19)
C17 H259 0.9500
C18 N2 1.352(14)
C18 H267 0.9500
C19 N3 1.130(15)
C19 Au1 1.966(13)
C20 C25 1.356(16)
C20 N3 1.417(15)
C20 C21 1.430(15)
C21 C22 1.406(17)
C21 C27 1.482(17)
C22 C23 1.361(19)
C22 H176 0.9500
C23 C24 1.389(18)
C23 H186 0.9500
C24 C25 1.401(16)
C24 H210 0.9500
C25 C26 1.493(15)
C26 H21A 0.9801
C26 H21B 0.9808
C26 H21C 0.9789
C27 H21G 0.9800
C27 H21H 0.9800
C27 H21I 0.9800
C28 C29 1.201(14)
C28 Au2 1.978(10)
C29 C30 1.433(13)
C30 C31 1.390(16)
C30 C35 1.412(12)
C31 C32 1.378(16)
C31 H194 0.9500
C32 C33 1.390(14)
C32 H203 0.9500
C33 C34 1.398(14)
C33 C37 1.477(13)
C34 C35 1.388(12)
C34 H197 0.9500
C35 H196 0.9500
C36 N4 1.336(11)
C36 C37 1.402(11)
C36 H208 0.9500
C37 C38 1.381(13)
C38 C39 1.378(14)
C38 H204 0.9500
C39 C40 1.393(12)
C39 H205 0.9500
C40 N4 1.337(11)
C40 C41 1.485(13)
C41 N5 1.318(11)
C41 C42 1.381(11)
C42 C43 1.385(13)
C42 H236 0.9500
C43 C44 1.357(14)
C43 H242 0.9500
C44 C45 1.393(18)
C44 H241 0.9500
C45 N5 1.342(16)
C45 H240 0.9500
C46 N6 1.178(13)
C46 Au2 1.939(11)
C47 C52 1.382(17)
C47 N6 1.397(14)
C47 C48 1.397(15)
C48 C49 1.379(18)
C48 C54 1.489(18)
C49 C50 1.37(2)
C49 H248 0.9500
C50 C51 1.37(2)
C50 H246 0.9500
C51 C52 1.407(17)
C51 H247 0.9500
C52 C53 1.517(18)
C53 H24A 0.9819
C53 H24B 0.9792
C53 H24C 0.9793
C54 H25A 0.9800
C54 H25B 0.9800
C54 H25C 0.9800

loop_
_geom_torsion_atom_site_label_1
_geom_torsion_atom_site_label_2
_geom_torsion_atom_site_label_3
_geom_torsion_atom_site_label_4
_geom_torsion
C8 C3 C4 C5 0.8(14)
C2 C3 C4 C5 -179.0(9)
C3 C4 C5 C6 -0.2(14)
C4 C5 C6 C7 -0.2(14)
C4 C5 C6 C10 178.9(9)
C5 C6 C7 C8 -0.1(16)
C10 C6 C7 C8 -179.2(10)
C6 C7 C8 C3 0.8(18)
C4 C3 C8 C7 -1.2(16)
C2 C3 C8 C7 178.7(10)
N1 C9 C10 C11 0.0(15)
N1 C9 C10 C6 180.0(10)
C7 C6 C10 C11 153.2(9)
C5 C6 C10 C11 -25.9(13)
C7 C6 C10 C9 -26.8(14)
C5 C6 C10 C9 154.2(10)
C9 C10 C11 C12 0.9(13)
C6 C10 C11 C12 -179.0(8)
C10 C11 C12 C13 -0.4(14)
C11 C12 C13 N1 -1.1(14)
C11 C12 C13 C14 -177.0(8)
N1 C13 C14 N2 173.4(9)
C12 C13 C14 N2 -10.6(13)
N1 C13 C14 C15 -4.7(15)
C12 C13 C14 C15 171.3(10)
N2 C14 C15 C16 4.0(19)
C13 C14 C15 C16 -178.0(11)
C14 C15 C16 C17 -5(2)
C15 C16 C17 C18 4(2)
C16 C17 C18 N2 -1.8(19)
C25 C20 C21 C22 3.1(13)
N3 C20 C21 C22 -179.5(8)
C25 C20 C21 C27 -178.6(9)
N3 C20 C21 C27 -1.2(13)
C20 C21 C22 C23 -1.8(13)
C27 C21 C22 C23 180.0(9)
C21 C22 C23 C24 -0.3(15)
C22 C23 C24 C25 1.5(15)
N3 C20 C25 C24 -179.4(8)
C21 C20 C25 C24 -2.1(14)
N3 C20 C25 C26 2.0(13)
C21 C20 C25 C26 179.3(9)
C23 C24 C25 C20 -0.4(14)
C23 C24 C25 C26 178.3(9)
C35 C30 C31 C32 1.8(13)
C29 C30 C31 C32 179.8(9)
C30 C31 C32 C33 -1.0(15)
C31 C32 C33 C34 -0.7(14)
C31 C32 C33 C37 178.4(8)
C32 C33 C34 C35 1.5(13)
C37 C33 C34 C35 -177.5(8)
C33 C34 C35 C30 -0.8(13)
C31 C30 C35 C34 -0.9(12)
C29 C30 C35 C34 -178.9(8)
N4 C36 C37 C38 -1.3(13)
N4 C36 C37 C33 178.1(8)
C32 C33 C37 C38 27.8(13)
C34 C33 C37 C38 -153.2(9)
C32 C33 C37 C36 -151.6(9)
C34 C33 C37 C36 27.4(12)
C36 C37 C38 C39 0.1(13)
C33 C37 C38 C39 -179.3(9)
C37 C38 C39 C40 0.7(15)
C38 C39 C40 N4 -0.4(14)
C38 C39 C40 C41 179.3(8)
N4 C40 C41 N5 -168.6(8)
C39 C40 C41 N5 11.7(13)
N4 C40 C41 C42 9.2(12)
C39 C40 C41 C42 -170.5(9)
N5 C41 C42 C43 -1.5(15)
C40 C41 C42 C43 -179.2(9)
C41 C42 C43 C44 2.3(16)
C42 C43 C44 C45 -3.5(18)
C43 C44 C45 N5 4(2)
C52 C47 C48 C49 0.8(14)
N6 C47 C48 C49 179.9(8)
C52 C47 C48 C54 179.5(10)
N6 C47 C48 C54 -1.4(13)
C47 C48 C49 C50 -0.3(15)
C54 C48 C49 C50 -178.9(11)
C48 C49 C50 C51 -1.5(18)
C49 C50 C51 C52 2.7(18)
N6 C47 C52 C51 -178.7(9)
C48 C47 C52 C51 0.4(15)
N6 C47 C52 C53 1.1(14)
C48 C47 C52 C53 -179.8(10)
C50 C51 C52 C47 -2.1(16)
C50 C51 C52 C53 178.1(10)
C12 C13 N1 C9 1.9(15)
C14 C13 N1 C9 177.9(9)
C10 C9 N1 C13 -1.4(17)
C17 C18 N2 C14 0.9(15)
C15 C14 N2 C18 -2.0(14)
C13 C14 N2 C18 180.0(8)
C37 C36 N4 C40 1.7(13)
C39 C40 N4 C36 -0.7(13)
C41 C40 N4 C36 179.6(7)
C42 C41 N5 C45 2.0(16)
C40 C41 N5 C45 179.8(10)
C44 C45 N5 C41 -3(2)
